data_9015786
loop_
_publ_author_name
'Yang, H.'
'Jenkins, R. A.'
'Downs, R. T.'
'Evans, S. H.'
'Tait, K. T.'

_publ_section_title
;
 Rruffite, Ca2Cu(AsO4)2*2H2O, a new member of the roselite group, from Tierra Amarilla, Chile
;
_journal_name_full 'The Canadian Mineralogist'
_journal_page_first 877
_journal_page_last 884
_journal_paper_doi 10.3749/canmin.49.3.877
_journal_volume 49
_journal_year 2011
_chemical_compound_source 'the Maria Catalina mine, Tierra Amarilla, Chile'
_chemical_formula_sum 'As2 Ca2 Cu H4 O10'
_chemical_name_mineral Rruffite
_space_group_IT_number 14
_symmetry_space_group_name_Hall '-P 2ybc'
_symmetry_space_group_name_H-M 'P 1 21/c 1'
_cell_angle_alpha 90
_cell_angle_beta 109.425
_cell_angle_gamma 90
_cell_length_a 5.8618
_cell_length_b 12.7854
_cell_length_c 5.7025
_cell_formula_units_Z 2
_cell_volume 403.049
_database_code_amcsd 0018388
_exptl_crystal_density_diffrn 3.770
_cod_original_formula_sum 'Ca2 Cu As2 O10 H4'
_cod_database_code 9015786

loop_
_space_group_symop_operation_xyz
x,y,z
x,1/2-y,1/2+z
-x,1/2+y,1/2-z
-x,-y,-z

loop_
_atom_site_aniso_label
_atom_site_aniso_U_11
_atom_site_aniso_U_22
_atom_site_aniso_U_33
_atom_site_aniso_U_12
_atom_site_aniso_U_13
_atom_site_aniso_U_23
Ca 0.00890 0.00940 0.01190 -0.00030 0.00380 -0.00100
Cu 0.01090 0.01210 0.01360 0.00010 0.00160 -0.00440
As 0.00740 0.00760 0.00840 0.00020 0.00190 -0.00010
O1 0.01020 0.01350 0.01180 -0.00060 0.00320 -0.00480
O2 0.01240 0.01040 0.01060 0.00110 0.00370 0.00260
O3 0.00830 0.01260 0.01420 0.00410 0.00200 0.00010
O4 0.01140 0.01160 0.01560 -0.00490 0.00560 -0.00240
O5 0.01120 0.00950 0.01050 -0.00090 0.00040 -0.00110

loop_
_atom_site_label
_atom_site_fract_x
_atom_site_fract_y
_atom_site_fract_z
_atom_site_U_iso_or_equiv
Ca 0.56418 0.12303 0.21155 0.01000
Cu 0.00000 0.00000 0.00000 0.01280
As 0.22626 0.12128 0.54652 0.00800
O1 0.23810 0.03790 0.31830 0.01190
O2 0.30180 0.05420 0.81490 0.01120
O3 0.95330 0.17490 0.48160 0.01210
O4 0.44680 0.20670 0.54960 0.01260
O5 0.82610 0.13610 0.95590 0.01120
H1 0.73100 0.14100 0.85500 0.04000
H2 0.89700 0.19700 0.98300 0.04000

loop_
_cod_related_entry_id
_cod_related_entry_database
_cod_related_entry_code
1 AMCSD 0018388
